data_7703040
loop_
_publ_author_name
'Fiorini, Guillermo'
'Carrella, Luca'
'Rentschler, Eva'
'Albor\'es, Pablo'

_publ_section_title
;
 Structural characterization and magnetic property studies of a
 mixed-valence {Co<sup>III</sup>Co} complex with a \m<sub>4</sub>-oxo
 tetrahedral {Co} motif.
;
_journal_issue 3
_journal_name_full 'Dalton transactions (Cambridge, England : 2003)'
_journal_page_first 932
_journal_page_last 940
_journal_paper_doi 10.1039/c9dt03561c
_journal_volume 49
_journal_year 2020
_chemical_formula_sum 'C48 H81 Co5 N2 O18'
_chemical_formula_weight 1268.79
_space_group_crystal_system monoclinic
_space_group_IT_number 14
_space_group_name_Hall '-P 2yn'
_space_group_name_H-M_alt 'P 1 21/n 1'
_atom_sites_solution_hydrogens geom
_audit_creation_method SHELXL-2014/7
_audit_update_record
;
2019-08-30 deposited with the CCDC.	2019-12-09 downloaded from the CCDC.
;
_cell_angle_alpha 90
_cell_angle_beta 97.991(7)
_cell_angle_gamma 90
_cell_formula_units_Z 4
_cell_length_a 12.4276(11)
_cell_length_b 24.0925(18)
_cell_length_c 22.4107(16)
_cell_measurement_reflns_used 3689
_cell_measurement_temperature 298(2)
_cell_measurement_theta_max 22.2940
_cell_measurement_theta_min 3.8070
_cell_volume 6644.9(9)
_computing_cell_refinement 'CrysAlisPro 1.171.38.46 (Rigaku OD, 2015)'
_computing_data_collection 'CrysAlisPro 1.171.38.46 (Rigaku OD, 2015)'
_computing_data_reduction 'CrysAlisPro 1.171.38.46 (Rigaku OD, 2015)'
_computing_molecular_graphics Mercury
_computing_publication_material Mercury
_computing_structure_refinement 'SHELXL-2014/7 (Sheldrick, 2014)'
_computing_structure_solution SHELXTL
_diffrn_ambient_temperature 298(2)
_diffrn_detector_area_resol_mean 16.1158
_diffrn_measured_fraction_theta_full 0.997
_diffrn_measured_fraction_theta_max 0.985
_diffrn_measurement_device_type 'Xcalibur, Eos, Gemini'
_diffrn_measurement_method '\w scans'
_diffrn_radiation_type MoK\a
_diffrn_radiation_wavelength 0.71073
_diffrn_reflns_av_R_equivalents 0.1398
_diffrn_reflns_av_unetI/netI 0.1650
_diffrn_reflns_Laue_measured_fraction_full 0.997
_diffrn_reflns_Laue_measured_fraction_max 0.985
_diffrn_reflns_limit_h_max 13
_diffrn_reflns_limit_h_min -15
_diffrn_reflns_limit_k_max 30
_diffrn_reflns_limit_k_min -18
_diffrn_reflns_limit_l_max 28
_diffrn_reflns_limit_l_min -28
_diffrn_reflns_number 39899
_diffrn_reflns_point_group_measured_fraction_full 0.997
_diffrn_reflns_point_group_measured_fraction_max 0.985
_diffrn_reflns_theta_full 25.242
_diffrn_reflns_theta_max 27.000
_diffrn_reflns_theta_min 3.508
_diffrn_source 'fine-focus sealed X-ray tube'
_exptl_absorpt_coefficient_mu 1.281
_exptl_absorpt_correction_T_max 1.00000
_exptl_absorpt_correction_T_min 0.54522
_exptl_absorpt_correction_type multi-scan
_exptl_absorpt_process_details
;
CrysAlisPro 1.171.38.46 (Rigaku Oxford Diffraction, 2015)
Empirical absorption correction using spherical harmonics,
 implemented in SCALE3 ABSPACK scaling algorithm.
;
_exptl_crystal_colour purple
_exptl_crystal_density_diffrn 1.268
_exptl_crystal_description block
_exptl_crystal_F_000 2648
_exptl_crystal_preparation 'Magnetic properties'
_exptl_crystal_recrystallization_method 'Re-crystallisation from solvent'
_exptl_crystal_size_max 0.36
_exptl_crystal_size_mid 0.12
_exptl_crystal_size_min 0.03
_refine_diff_density_max 0.871
_refine_diff_density_min -0.570
_refine_diff_density_rms 0.106
_refine_ls_extinction_method none
_refine_ls_goodness_of_fit_ref 1.030
_refine_ls_hydrogen_treatment constr
_refine_ls_matrix_type full
_refine_ls_number_parameters 626
_refine_ls_number_reflns 14306
_refine_ls_number_restraints 16
_refine_ls_restrained_S_all 1.030
_refine_ls_R_factor_all 0.1992
_refine_ls_R_factor_gt 0.0947
_refine_ls_shift/su_max 0.000
_refine_ls_shift/su_mean 0.000
_refine_ls_structure_factor_coef Fsqd
_refine_ls_weighting_details 'w=1/[\s^2^(Fo^2^)+(0.1201P)^2^+0.6240P] where P=(Fo^2^+2Fc^2^)/3'
_refine_ls_weighting_scheme calc
_refine_ls_wR_factor_gt 0.2268
_refine_ls_wR_factor_ref 0.3092
_reflns_Friedel_coverage 0.000
_reflns_number_gt 6160
_reflns_number_total 14306
_reflns_threshold_expression 'I > 2\s(I)'
_cod_data_source_file c9dt03561c2.cif
_cod_data_source_block shelx
_cod_depositor_comments 'Adding full bibliography for 7703040.cif.'
_cod_original_sg_symbol_H-M 'P 21/n'
_cod_database_code 7703040
_shelx_shelxl_version_number 2014/7
_shelx_space_group_comment
;
The symmetry employed for this shelxl refinement is uniquely defined
by the following loop, which should always be used as a source of
symmetry information in preference to the above space-group names.
They are only intended as comments.
;

loop_
_space_group_symop_operation_xyz
'x, y, z'
'-x+1/2, y+1/2, -z+1/2'
'-x, -y, -z'
'x-1/2, -y-1/2, z-1/2'

loop_
_atom_site_label
_atom_site_type_symbol
_atom_site_fract_x
_atom_site_fract_y
_atom_site_fract_z
_atom_site_U_iso_or_equiv
_atom_site_adp_type
_atom_site_occupancy
_atom_site_site_symmetry_order
_atom_site_calc_flag
_atom_site_refinement_flags_posn
_atom_site_refinement_flags_adp
_atom_site_refinement_flags_occupancy
_atom_site_disorder_assembly
_atom_site_disorder_group
C1 C 0.0796(7) 0.2424(4) 0.5180(4) 0.063(2) Uani 1 1 d . . . . .
H1A H 0.0434 0.2596 0.5490 0.075 Uiso 1 1 calc R U . . .
H1B H 0.0611 0.2033 0.5162 0.075 Uiso 1 1 calc R U . . .
C2 C 0.0425(7) 0.2689(4) 0.4590(4) 0.069(3) Uani 1 1 d . . . . .
H2A H -0.0306 0.2569 0.4435 0.083 Uiso 1 1 calc R U . . .
H2B H 0.0430 0.3090 0.4628 0.083 Uiso 1 1 calc R U . . .
C3 C 0.1072(8) 0.2469(4) 0.3618(4) 0.070(3) Uani 1 1 d . . . . .
H3 H 0.0399 0.2511 0.3383 0.085 Uiso 1 1 calc R U . . .
C4 C 0.2045(8) 0.2353(4) 0.3356(4) 0.063(3) Uani 1 1 d . . . . .
C5 C 0.2111(9) 0.2304(5) 0.2758(5) 0.083(3) Uani 1 1 d . . . . .
H5 H 0.1495 0.2338 0.2472 0.099 Uiso 1 1 calc R U . . .
C6 C 0.3107(10) 0.2204(6) 0.2590(4) 0.096(4) Uani 1 1 d . . . . .
H6 H 0.3172 0.2181 0.2183 0.115 Uiso 1 1 calc R U . . .
C7 C 0.4022(8) 0.2137(5) 0.3013(4) 0.087(3) Uani 1 1 d . . . . .
H7 H 0.4703 0.2066 0.2901 0.105 Uiso 1 1 calc R U . . .
C8 C 0.3866(8) 0.2180(4) 0.3609(4) 0.073(3) Uani 1 1 d . . . . .
H8 H 0.4460 0.2126 0.3904 0.088 Uiso 1 1 calc R U . . .
C9 C 0.4532(7) 0.2311(4) 0.5471(4) 0.058(2) Uani 1 1 d . . . . .
C10 C 0.5762(8) 0.2209(5) 0.5548(4) 0.076(3) Uani 1 1 d D . . . .
C11A C 0.631(2) 0.2442(11) 0.5054(12) 0.109(6) Uiso 0.5 1 d D . P A 1
H11A H 0.5985 0.2292 0.4675 0.163 Uiso 0.5 1 calc R U P A 1
H11B H 0.6237 0.2839 0.5047 0.163 Uiso 0.5 1 calc R U P A 1
H11C H 0.7069 0.2346 0.5121 0.163 Uiso 0.5 1 calc R U P A 1
C12A C 0.581(2) 0.1580(7) 0.5448(12) 0.101(5) Uiso 0.5 1 d D . P A 1
H12D H 0.5473 0.1391 0.5750 0.152 Uiso 0.5 1 calc R U P A 1
H12E H 0.5440 0.1489 0.5056 0.152 Uiso 0.5 1 calc R U P A 1
H12F H 0.6558 0.1465 0.5476 0.152 Uiso 0.5 1 calc R U P A 1
C13A C 0.6328(16) 0.2468(8) 0.6121(7) 0.065(4) Uiso 0.5 1 d D . P A 1
H13A H 0.6007 0.2332 0.6459 0.097 Uiso 0.5 1 calc R U P A 1
H13B H 0.7085 0.2371 0.6172 0.097 Uiso 0.5 1 calc R U P A 1
H13C H 0.6253 0.2864 0.6098 0.097 Uiso 0.5 1 calc R U P A 1
C11B C 0.622(2) 0.2655(11) 0.5173(12) 0.109(6) Uiso 0.5 1 d D . P A 2
H11D H 0.6049 0.3015 0.5320 0.163 Uiso 0.5 1 calc R U P A 2
H11E H 0.6990 0.2613 0.5203 0.163 Uiso 0.5 1 calc R U P A 2
H11F H 0.5897 0.2618 0.4760 0.163 Uiso 0.5 1 calc R U P A 2
C12B C 0.610(2) 0.1687(8) 0.5259(12) 0.101(5) Uiso 0.5 1 d D . P A 2
H12A H 0.5849 0.1371 0.5462 0.152 Uiso 0.5 1 calc R U P A 2
H12B H 0.5780 0.1681 0.4843 0.152 Uiso 0.5 1 calc R U P A 2
H12C H 0.6874 0.1676 0.5286 0.152 Uiso 0.5 1 calc R U P A 2
C13B C 0.6191(15) 0.2198(8) 0.6220(6) 0.065(4) Uiso 0.5 1 d D . P A 2
H13D H 0.5977 0.2532 0.6405 0.097 Uiso 0.5 1 calc R U P A 2
H13E H 0.5897 0.1883 0.6403 0.097 Uiso 0.5 1 calc R U P A 2
H13F H 0.6969 0.2173 0.6274 0.097 Uiso 0.5 1 calc R U P A 2
C14 C 0.2544(8) 0.1255(3) 0.4971(4) 0.063(2) Uani 1 1 d . . . . .
C15 C 0.2461(11) 0.0641(4) 0.4747(5) 0.089(3) Uani 1 1 d D . . . .
C16A C 0.237(3) 0.0552(14) 0.4113(10) 0.144(9) Uiso 0.5 1 d D . P B 1
H16A H 0.1876 0.0820 0.3908 0.216 Uiso 0.5 1 calc R U P B 1
H16B H 0.3069 0.0592 0.3984 0.216 Uiso 0.5 1 calc R U P B 1
H16C H 0.2096 0.0185 0.4020 0.216 Uiso 0.5 1 calc R U P B 1
C17A C 0.128(2) 0.0451(17) 0.4901(17) 0.172(11) Uiso 0.5 1 d D . P B 1
H17A H 0.1257 0.0496 0.5325 0.259 Uiso 0.5 1 calc R U P B 1
H17B H 0.0728 0.0677 0.4678 0.259 Uiso 0.5 1 calc R U P B 1
H17C H 0.1158 0.0069 0.4792 0.259 Uiso 0.5 1 calc R U P B 1
C18A C 0.320(2) 0.0261(11) 0.5136(12) 0.127(7) Uiso 0.5 1 d D . P B 1
H18A H 0.3195 0.0359 0.5551 0.190 Uiso 0.5 1 calc R U P B 1
H18B H 0.2946 -0.0114 0.5071 0.190 Uiso 0.5 1 calc R U P B 1
H18C H 0.3919 0.0293 0.5036 0.190 Uiso 0.5 1 calc R U P B 1
C16B C 0.321(2) 0.0551(14) 0.4317(13) 0.144(9) Uiso 0.5 1 d D . P B 2
H16D H 0.3158 0.0855 0.4037 0.216 Uiso 0.5 1 calc R U P B 2
H16E H 0.3934 0.0527 0.4525 0.216 Uiso 0.5 1 calc R U P B 2
H16F H 0.3023 0.0211 0.4102 0.216 Uiso 0.5 1 calc R U P B 2
C17B C 0.123(2) 0.0529(16) 0.4448(18) 0.172(11) Uiso 0.5 1 d D . P B 2
H17D H 0.0747 0.0592 0.4743 0.259 Uiso 0.5 1 calc R U P B 2
H17E H 0.1039 0.0777 0.4114 0.259 Uiso 0.5 1 calc R U P B 2
H17F H 0.1154 0.0153 0.4309 0.259 Uiso 0.5 1 calc R U P B 2
C18B C 0.237(3) 0.0234(11) 0.5228(11) 0.127(7) Uiso 0.5 1 d D . P B 2
H18D H 0.1844 0.0359 0.5471 0.190 Uiso 0.5 1 calc R U P B 2
H18E H 0.2156 -0.0118 0.5052 0.190 Uiso 0.5 1 calc R U P B 2
H18F H 0.3067 0.0197 0.5475 0.190 Uiso 0.5 1 calc R U P B 2
C19 C 0.3226(7) 0.3538(4) 0.4778(4) 0.063(2) Uani 1 1 d . . . . .
C20 C 0.3561(9) 0.4053(4) 0.4429(4) 0.078(3) Uani 1 1 d D . . . .
C21A C 0.347(2) 0.3934(11) 0.3763(8) 0.101(5) Uiso 0.5 1 d D . P C 1
H21A H 0.2774 0.3773 0.3626 0.151 Uiso 0.5 1 calc R U P C 1
H21B H 0.3550 0.4274 0.3550 0.151 Uiso 0.5 1 calc R U P C 1
H21C H 0.4034 0.3680 0.3691 0.151 Uiso 0.5 1 calc R U P C 1
C22A C 0.4618(17) 0.4307(12) 0.4701(12) 0.116(6) Uiso 0.5 1 d D . P C 1
H22A H 0.4609 0.4369 0.5123 0.173 Uiso 0.5 1 calc R U P C 1
H22B H 0.5203 0.4060 0.4647 0.173 Uiso 0.5 1 calc R U P C 1
H22C H 0.4719 0.4654 0.4505 0.173 Uiso 0.5 1 calc R U P C 1
C23A C 0.276(2) 0.4514(11) 0.4574(14) 0.134(8) Uiso 0.5 1 d D . P C 1
H23A H 0.2027 0.4405 0.4423 0.202 Uiso 0.5 1 calc R U P C 1
H23B H 0.2822 0.4566 0.5003 0.202 Uiso 0.5 1 calc R U P C 1
H23C H 0.2926 0.4856 0.4387 0.202 Uiso 0.5 1 calc R U P C 1
C21B C 0.2867(19) 0.4165(11) 0.3836(9) 0.101(5) Uiso 0.5 1 d D . P C 2
H21D H 0.2115 0.4166 0.3892 0.151 Uiso 0.5 1 calc R U P C 2
H21E H 0.3055 0.4519 0.3685 0.151 Uiso 0.5 1 calc R U P C 2
H21F H 0.2988 0.3880 0.3553 0.151 Uiso 0.5 1 calc R U P C 2
C22B C 0.4778(14) 0.4031(12) 0.4458(12) 0.116(6) Uiso 0.5 1 d D . P C 2
H22D H 0.5102 0.3956 0.4864 0.173 Uiso 0.5 1 calc R U P C 2
H22E H 0.4970 0.3742 0.4198 0.173 Uiso 0.5 1 calc R U P C 2
H22F H 0.5037 0.4381 0.4330 0.173 Uiso 0.5 1 calc R U P C 2
C23B C 0.344(3) 0.4576(11) 0.4834(13) 0.134(8) Uiso 0.5 1 d D . P C 2
H23D H 0.3868 0.4526 0.5221 0.202 Uiso 0.5 1 calc R U P C 2
H23E H 0.3684 0.4900 0.4643 0.202 Uiso 0.5 1 calc R U P C 2
H23F H 0.2690 0.4622 0.4885 0.202 Uiso 0.5 1 calc R U P C 2
C24 C 0.0458(8) 0.3613(4) 0.6114(5) 0.073(3) Uani 1 1 d . . . . .
C25 C -0.0408(11) 0.4070(6) 0.5918(7) 0.115(4) Uani 1 1 d D . . . .
C26A C -0.147(2) 0.3763(12) 0.5673(13) 0.127(7) Uiso 0.5 1 d D . P D 1
H26A H -0.1663 0.3514 0.5975 0.191 Uiso 0.5 1 calc R U P D 1
H26B H -0.2042 0.4029 0.5572 0.191 Uiso 0.5 1 calc R U P D 1
H26C H -0.1364 0.3557 0.5319 0.191 Uiso 0.5 1 calc R U P D 1
C27A C -0.004(3) 0.4478(14) 0.5459(15) 0.160(10) Uiso 0.5 1 d D . P D 1
H27A H 0.0615 0.4658 0.5632 0.240 Uiso 0.5 1 calc R U P D 1
H27B H 0.0077 0.4280 0.5103 0.240 Uiso 0.5 1 calc R U P D 1
H27C H -0.0601 0.4752 0.5356 0.240 Uiso 0.5 1 calc R U P D 1
C28A C -0.056(3) 0.4360(17) 0.6525(13) 0.154(10) Uiso 0.5 1 d D . P D 1
H28A H -0.0785 0.4090 0.6798 0.231 Uiso 0.5 1 calc R U P D 1
H28B H 0.0118 0.4522 0.6700 0.231 Uiso 0.5 1 calc R U P D 1
H28C H -0.1101 0.4644 0.6451 0.231 Uiso 0.5 1 calc R U P D 1
C26B C -0.060(2) 0.4085(13) 0.5217(10) 0.127(7) Uiso 0.5 1 d D . P D 2
H26D H -0.0003 0.3904 0.5065 0.191 Uiso 0.5 1 calc R U P D 2
H26E H -0.1262 0.3897 0.5072 0.191 Uiso 0.5 1 calc R U P D 2
H26F H -0.0641 0.4464 0.5083 0.191 Uiso 0.5 1 calc R U P D 2
C27B C 0.028(3) 0.4619(12) 0.5945(17) 0.160(10) Uiso 0.5 1 d D . P D 2
H27D H 0.0760 0.4606 0.5645 0.240 Uiso 0.5 1 calc R U P D 2
H27E H -0.0198 0.4931 0.5871 0.240 Uiso 0.5 1 calc R U P D 2
H27F H 0.0699 0.4654 0.6337 0.240 Uiso 0.5 1 calc R U P D 2
C28B C -0.100(3) 0.4272(17) 0.6441(13) 0.154(10) Uiso 0.5 1 d D . P D 2
H28D H -0.0586 0.4172 0.6819 0.231 Uiso 0.5 1 calc R U P D 2
H28E H -0.1085 0.4668 0.6420 0.231 Uiso 0.5 1 calc R U P D 2
H28F H -0.1706 0.4101 0.6409 0.231 Uiso 0.5 1 calc R U P D 2
C29 C 0.0465(7) 0.1651(4) 0.6604(5) 0.063(2) Uani 1 1 d . . . . .
C30 C -0.0261(9) 0.1154(5) 0.6641(5) 0.084(3) Uani 1 1 d . . . . .
C31 C -0.1024(12) 0.1158(7) 0.6026(9) 0.191(9) Uani 1 1 d . . . . .
H31A H -0.0594 0.1135 0.5702 0.287 Uiso 1 1 calc R U . . .
H31B H -0.1507 0.0845 0.6007 0.287 Uiso 1 1 calc R U . . .
H31C H -0.1439 0.1495 0.5990 0.287 Uiso 1 1 calc R U . . .
C32 C -0.0896(15) 0.1187(7) 0.7134(8) 0.189(9) Uani 1 1 d . . . . .
H32A H -0.1265 0.1538 0.7120 0.283 Uiso 1 1 calc R U . . .
H32B H -0.1421 0.0893 0.7099 0.283 Uiso 1 1 calc R U . . .
H32C H -0.0425 0.1154 0.7509 0.283 Uiso 1 1 calc R U . . .
C33 C 0.0337(11) 0.0619(5) 0.6631(8) 0.139(6) Uani 1 1 d . . . . .
H33A H 0.0745 0.0617 0.6297 0.208 Uiso 1 1 calc R U . . .
H33B H 0.0825 0.0578 0.7000 0.208 Uiso 1 1 calc R U . . .
H33C H -0.0172 0.0317 0.6590 0.208 Uiso 1 1 calc R U . . .
C34 C 0.4151(9) 0.1525(4) 0.7206(4) 0.079(3) Uani 1 1 d D . . . .
C35A C 0.4866(16) 0.0977(7) 0.7380(10) 0.076(4) Uiso 0.5 1 d D . P E 1
C36A C 0.601(2) 0.104(2) 0.716(2) 0.201(13) Uiso 0.5 1 d D . P E 1
H36A H 0.6357 0.1369 0.7337 0.301 Uiso 0.5 1 calc R U P E 1
H36B H 0.6446 0.0722 0.7288 0.301 Uiso 0.5 1 calc R U P E 1
H36C H 0.5916 0.1069 0.6732 0.301 Uiso 0.5 1 calc R U P E 1
C37A C 0.448(2) 0.0508(11) 0.7105(13) 0.122(7) Uiso 0.5 1 d D . P E 1
H37A H 0.4285 0.0575 0.6682 0.182 Uiso 0.5 1 calc R U P E 1
H37B H 0.5024 0.0224 0.7165 0.182 Uiso 0.5 1 calc R U P E 1
H37C H 0.3846 0.0389 0.7273 0.182 Uiso 0.5 1 calc R U P E 1
C38A C 0.524(3) 0.1013(16) 0.8034(14) 0.155(9) Uiso 0.5 1 d D . P E 1
H38A H 0.5481 0.1383 0.8135 0.232 Uiso 0.5 1 calc R U P E 1
H38B H 0.4645 0.0921 0.8250 0.232 Uiso 0.5 1 calc R U P E 1
H38C H 0.5822 0.0757 0.8142 0.232 Uiso 0.5 1 calc R U P E 1
C35B C 0.4482(17) 0.0973(7) 0.7579(9) 0.076(4) Uiso 0.5 1 d D . P E 2
C36B C 0.576(2) 0.103(2) 0.756(2) 0.201(13) Uiso 0.5 1 d D . P E 2
H36D H 0.5986 0.1403 0.7676 0.301 Uiso 0.5 1 calc R U P E 2
H36E H 0.6144 0.0771 0.7829 0.301 Uiso 0.5 1 calc R U P E 2
H36F H 0.5906 0.0964 0.7156 0.301 Uiso 0.5 1 calc R U P E 2
C37B C 0.383(2) 0.0530(11) 0.7449(13) 0.122(7) Uiso 0.5 1 d D . P E 2
H37D H 0.3799 0.0438 0.7030 0.182 Uiso 0.5 1 calc R U P E 2
H37E H 0.4112 0.0219 0.7690 0.182 Uiso 0.5 1 calc R U P E 2
H37F H 0.3112 0.0616 0.7534 0.182 Uiso 0.5 1 calc R U P E 2
C38B C 0.447(3) 0.1078(15) 0.8215(12) 0.155(9) Uiso 0.5 1 d D . P E 2
H38D H 0.4927 0.1392 0.8337 0.232 Uiso 0.5 1 calc R U P E 2
H38E H 0.3744 0.1153 0.8287 0.232 Uiso 0.5 1 calc R U P E 2
H38F H 0.4745 0.0757 0.8443 0.232 Uiso 0.5 1 calc R U P E 2
C39 C 0.4495(8) 0.3687(4) 0.6839(4) 0.065(2) Uani 1 1 d . . . . .
C40 C 0.5241(9) 0.4196(5) 0.6902(5) 0.080(3) Uani 1 1 d . . . . .
C41 C 0.5983(11) 0.4131(6) 0.6422(6) 0.138(6) Uani 1 1 d . . . . .
H41A H 0.5553 0.4105 0.6033 0.207 Uiso 1 1 calc R U . . .
H41B H 0.6456 0.4447 0.6431 0.207 Uiso 1 1 calc R U . . .
H41C H 0.6411 0.3800 0.6500 0.207 Uiso 1 1 calc R U . . .
C42 C 0.4565(11) 0.4722(5) 0.6772(6) 0.117(4) Uani 1 1 d . . . . .
H42A H 0.4155 0.4698 0.6377 0.175 Uiso 1 1 calc R U . . .
H42B H 0.4077 0.4760 0.7066 0.175 Uiso 1 1 calc R U . . .
H42C H 0.5038 0.5038 0.6792 0.175 Uiso 1 1 calc R U . . .
C43 C 0.5875(11) 0.4239(5) 0.7518(6) 0.122(5) Uani 1 1 d . . . . .
H43A H 0.5384 0.4280 0.7810 0.183 Uiso 1 1 calc R U . . .
H43B H 0.6301 0.3909 0.7604 0.183 Uiso 1 1 calc R U . . .
H43C H 0.6347 0.4556 0.7536 0.183 Uiso 1 1 calc R U . . .
C44 C 0.2450(10) 0.3216(4) 0.8017(4) 0.070(3) Uani 1 1 d . . . . .
C45 C 0.2505(11) 0.3685(5) 0.8496(5) 0.097(4) Uani 1 1 d . . . . .
C46 C 0.2850(19) 0.4198(6) 0.8209(9) 0.221(11) Uani 1 1 d . . . . .
H46A H 0.2323 0.4292 0.7869 0.332 Uiso 1 1 calc R U . . .
H46B H 0.2908 0.4496 0.8496 0.332 Uiso 1 1 calc R U . . .
H46C H 0.3543 0.4137 0.8076 0.332 Uiso 1 1 calc R U . . .
C47 C 0.1375(12) 0.3800(7) 0.8666(7) 0.159(7) Uani 1 1 d . . . . .
H47A H 0.1120 0.3477 0.8854 0.238 Uiso 1 1 calc R U . . .
H47B H 0.1415 0.4107 0.8941 0.238 Uiso 1 1 calc R U . . .
H47C H 0.0883 0.3888 0.8310 0.238 Uiso 1 1 calc R U . . .
C48 C 0.3321(17) 0.3529(9) 0.9031(8) 0.232(12) Uani 1 1 d . . . . .
H48A H 0.3087 0.3197 0.9211 0.348 Uiso 1 1 calc R U . . .
H48B H 0.4016 0.3466 0.8901 0.348 Uiso 1 1 calc R U . . .
H48C H 0.3381 0.3825 0.9320 0.348 Uiso 1 1 calc R U . . .
N1 N 0.2911(6) 0.2296(3) 0.3782(3) 0.0542(18) Uani 1 1 d . . . . .
N2 N 0.1192(6) 0.2509(3) 0.4192(3) 0.0593(19) Uani 1 1 d . . . . .
O1 O 0.2521(4) 0.2626(2) 0.6590(2) 0.0502(13) Uani 1 1 d . . . . .
O2 O 0.1950(4) 0.2489(2) 0.5326(2) 0.0489(13) Uani 1 1 d . . . . .
O3 O 0.3321(6) 0.3001(3) 0.7940(3) 0.087(2) Uani 1 1 d . . . . .
O4 O 0.1539(6) 0.3110(3) 0.7711(3) 0.082(2) Uani 1 1 d . . . . .
O5 O 0.0236(5) 0.3276(3) 0.6497(4) 0.087(2) Uani 1 1 d . . . . .
O6 O 0.1299(5) 0.3605(3) 0.5858(3) 0.0778(19) Uani 1 1 d . . . . .
O7 O 0.0403(6) 0.2047(3) 0.6957(3) 0.085(2) Uani 1 1 d . . . . .
O8 O 0.1128(6) 0.1626(3) 0.6235(3) 0.084(2) Uani 1 1 d . . . . .
O9 O 0.4898(5) 0.3242(3) 0.7104(3) 0.0777(19) Uani 1 1 d . . . . .
O10 O 0.3583(5) 0.3720(3) 0.6563(3) 0.0748(18) Uani 1 1 d . . . . .
O11 O 0.4499(6) 0.1980(3) 0.7439(3) 0.082(2) Uani 1 1 d . . . . .
O12 O 0.3446(6) 0.1473(2) 0.6776(3) 0.082(2) Uani 1 1 d . . . . .
O13 O 0.3447(5) 0.3535(3) 0.5333(3) 0.0711(18) Uani 1 1 d . . . . .
O14 O 0.2819(5) 0.3149(3) 0.4442(2) 0.0650(17) Uani 1 1 d . . . . .
O15 O 0.4073(5) 0.2409(3) 0.5921(3) 0.0676(17) Uani 1 1 d . . . . .
O16 O 0.4071(4) 0.2283(2) 0.4926(2) 0.0587(15) Uani 1 1 d . . . . .
O17 O 0.2856(6) 0.1339(3) 0.5515(3) 0.0747(19) Uani 1 1 d . . . . .
O18 O 0.2291(5) 0.1617(2) 0.4573(2) 0.0590(15) Uani 1 1 d . . . . .
Co1 Co 0.37790(10) 0.26822(5) 0.71842(5) 0.0573(4) Uani 1 1 d . . . . .
Co2 Co 0.12191(10) 0.27368(5) 0.69243(5) 0.0585(4) Uani 1 1 d . . . . .
Co3 Co 0.27083(9) 0.31614(5) 0.59492(5) 0.0536(3) Uani 1 1 d . . . . .
Co4 Co 0.26160(9) 0.19477(5) 0.60897(5) 0.0525(3) Uani 1 1 d . . . . .
Co5 Co 0.25782(9) 0.23882(5) 0.45994(5) 0.0475(3) Uani 1 1 d . . . . .

loop_
_atom_site_aniso_label
_atom_site_aniso_U_11
_atom_site_aniso_U_22
_atom_site_aniso_U_33
_atom_site_aniso_U_23
_atom_site_aniso_U_13
_atom_site_aniso_U_12
C1 0.058(5) 0.070(6) 0.056(5) 0.002(4) -0.006(4) -0.008(4)
C2 0.049(5) 0.091(7) 0.066(6) -0.001(5) 0.000(5) 0.005(5)
C3 0.067(6) 0.086(7) 0.048(6) 0.011(5) -0.024(5) -0.015(5)
C4 0.070(6) 0.079(7) 0.034(4) 0.018(4) -0.012(4) -0.023(5)
C5 0.064(6) 0.124(10) 0.057(6) 0.006(6) 0.000(5) -0.002(6)
C6 0.110(9) 0.141(11) 0.039(5) 0.010(6) 0.015(6) -0.006(8)
C7 0.064(6) 0.145(11) 0.053(6) -0.003(6) 0.013(5) 0.001(7)
C8 0.075(7) 0.097(8) 0.044(5) -0.012(5) -0.001(5) -0.004(6)
C9 0.046(5) 0.070(6) 0.052(5) -0.007(4) -0.018(4) -0.001(4)
C10 0.061(6) 0.106(8) 0.053(6) -0.031(6) -0.018(5) 0.014(5)
C14 0.091(7) 0.042(5) 0.054(5) -0.002(4) 0.001(5) 0.000(5)
C15 0.143(11) 0.061(6) 0.061(6) 0.004(5) 0.002(6) 0.010(7)
C19 0.063(5) 0.062(6) 0.065(6) 0.015(5) 0.014(5) -0.013(5)
C20 0.091(7) 0.078(7) 0.061(6) 0.020(5) -0.007(5) -0.027(6)
C24 0.065(6) 0.053(6) 0.097(8) -0.006(6) 0.004(6) 0.006(5)
C25 0.122(10) 0.099(10) 0.133(11) 0.021(8) 0.052(9) 0.032(8)
C29 0.057(5) 0.059(6) 0.073(6) 0.013(5) 0.008(5) -0.013(5)
C30 0.084(7) 0.074(7) 0.100(8) 0.006(6) 0.029(6) -0.004(6)
C31 0.106(11) 0.151(15) 0.29(2) -0.012(15) -0.074(14) -0.045(11)
C32 0.25(2) 0.126(14) 0.228(19) -0.049(13) 0.159(17) -0.097(14)
C33 0.133(12) 0.066(8) 0.221(17) 0.036(10) 0.036(11) -0.007(8)
C34 0.114(9) 0.053(6) 0.061(6) 0.021(5) -0.025(6) 0.004(6)
C39 0.069(6) 0.075(7) 0.054(5) -0.018(5) 0.017(5) -0.018(5)
C40 0.097(8) 0.073(7) 0.072(7) -0.006(5) 0.014(6) -0.023(6)
C41 0.129(11) 0.146(13) 0.156(13) -0.039(10) 0.084(10) -0.055(10)
C42 0.144(11) 0.061(7) 0.144(12) -0.012(8) 0.018(9) -0.021(8)
C43 0.148(12) 0.086(9) 0.118(10) 0.007(8) -0.033(9) -0.041(8)
C44 0.095(8) 0.066(6) 0.050(5) -0.008(5) 0.017(5) -0.003(6)
C45 0.133(10) 0.101(9) 0.062(7) -0.030(6) 0.033(7) -0.020(8)
C46 0.42(3) 0.082(11) 0.198(19) -0.036(12) 0.16(2) -0.071(16)
C47 0.153(13) 0.186(17) 0.153(14) -0.090(13) 0.076(11) -0.032(12)
C48 0.27(2) 0.25(3) 0.141(16) -0.114(16) -0.081(16) 0.04(2)
N1 0.056(4) 0.066(5) 0.040(4) 0.007(3) 0.002(3) -0.007(3)
N2 0.047(4) 0.076(5) 0.052(5) 0.007(4) -0.005(3) -0.008(3)
O1 0.052(3) 0.052(3) 0.046(3) -0.001(2) 0.004(3) -0.007(2)
O2 0.041(3) 0.061(4) 0.044(3) -0.003(2) 0.002(2) -0.003(2)
O3 0.085(5) 0.117(6) 0.060(4) -0.022(4) 0.010(4) -0.007(5)
O4 0.084(5) 0.097(5) 0.067(4) -0.028(4) 0.013(4) -0.014(4)
O5 0.067(4) 0.082(5) 0.116(6) 0.011(5) 0.025(4) 0.015(4)
O6 0.067(4) 0.064(4) 0.103(5) 0.018(4) 0.012(4) 0.008(3)
O7 0.108(5) 0.064(4) 0.088(5) -0.001(4) 0.031(4) -0.025(4)
O8 0.094(5) 0.092(5) 0.064(4) -0.008(4) 0.004(4) -0.055(4)
O9 0.076(4) 0.068(5) 0.086(5) -0.012(4) 0.000(4) -0.009(4)
O10 0.075(4) 0.069(4) 0.079(4) -0.013(3) 0.003(4) -0.015(3)
O11 0.102(5) 0.060(4) 0.075(4) 0.007(4) -0.020(4) 0.004(4)
O12 0.130(6) 0.050(4) 0.054(4) 0.006(3) -0.027(4) -0.003(4)
O13 0.095(5) 0.071(4) 0.046(4) 0.010(3) 0.005(3) -0.027(4)
O14 0.075(4) 0.066(4) 0.049(3) 0.003(3) -0.009(3) -0.015(3)
O15 0.057(4) 0.103(5) 0.042(3) 0.001(3) 0.003(3) -0.009(3)
O16 0.047(3) 0.076(4) 0.049(3) -0.010(3) -0.006(3) 0.005(3)
O17 0.116(5) 0.054(4) 0.049(4) 0.000(3) -0.009(3) 0.016(4)
O18 0.080(4) 0.047(3) 0.048(3) 0.002(3) 0.001(3) 0.001(3)
Co1 0.0616(7) 0.0541(7) 0.0520(7) -0.0001(5) -0.0063(6) -0.0059(6)
Co2 0.0602(7) 0.0602(8) 0.0568(7) -0.0050(6) 0.0137(6) -0.0081(6)
Co3 0.0540(7) 0.0574(7) 0.0486(7) 0.0082(5) 0.0037(5) -0.0061(5)
Co4 0.0610(7) 0.0494(7) 0.0448(6) -0.0023(5) -0.0007(5) -0.0039(5)
Co5 0.0486(6) 0.0533(7) 0.0377(6) 0.0024(5) -0.0041(5) -0.0020(5)

loop_
_atom_type_symbol
_atom_type_description
_atom_type_scat_dispersion_real
_atom_type_scat_dispersion_imag
_atom_type_scat_source
C C 0.0033 0.0016 'International Tables Vol C Tables 4.2.6.8 and 6.1.1.4'
H H 0.0000 0.0000 'International Tables Vol C Tables 4.2.6.8 and 6.1.1.4'
N N 0.0061 0.0033 'International Tables Vol C Tables 4.2.6.8 and 6.1.1.4'
O O 0.0106 0.0060 'International Tables Vol C Tables 4.2.6.8 and 6.1.1.4'
Co Co 0.3494 0.9721 'International Tables Vol C Tables 4.2.6.8 and 6.1.1.4'

loop_
_geom_angle_atom_site_label_1
_geom_angle_atom_site_label_2
_geom_angle_atom_site_label_3
_geom_angle
O2 C1 C2 109.5(8)
O2 C1 H1A 109.8
C2 C1 H1A 109.8
O2 C1 H1B 109.8
C2 C1 H1B 109.8
H1A C1 H1B 108.2
N2 C2 C1 105.6(7)
N2 C2 H2A 110.6
C1 C2 H2A 110.6
N2 C2 H2B 110.6
C1 C2 H2B 110.6
H2A C2 H2B 108.7
N2 C3 C4 115.9(8)
N2 C3 H3 122.0
C4 C3 H3 122.0
N1 C4 C5 122.8(10)
N1 C4 C3 111.4(8)
C5 C4 C3 125.9(8)
C4 C5 C6 117.9(9)
C4 C5 H5 121.0
C6 C5 H5 121.0
C5 C6 C7 121.5(9)
C5 C6 H6 119.2
C7 C6 H6 119.2
C8 C7 C6 116.1(10)
C8 C7 H7 121.9
C6 C7 H7 121.9
N1 C8 C7 123.4(8)
N1 C8 H8 118.3
C7 C8 H8 118.3
O15 C9 O16 126.0(8)
O15 C9 C10 120.0(7)
O16 C9 C10 114.0(8)
C11A C10 C13A 105.6(16)
C12B C10 C11B 101.9(17)
C12B C10 C13B 109.5(15)
C11B C10 C13B 116.9(15)
C11A C10 C9 114.1(14)
C12B C10 C9 114.7(13)
C13A C10 C9 111.6(11)
C11B C10 C9 105.3(14)
C13B C10 C9 108.7(10)
C11A C10 C12A 103.4(17)
C13A C10 C12A 120.5(14)
C9 C10 C12A 101.7(13)
C10 C11A H11A 109.5
C10 C11A H11B 109.5
H11A C11A H11B 109.5
C10 C11A H11C 109.5
H11A C11A H11C 109.5
H11B C11A H11C 109.5
C10 C12A H12D 109.5
C10 C12A H12E 109.5
H12D C12A H12E 109.5
C10 C12A H12F 109.5
H12D C12A H12F 109.5
H12E C12A H12F 109.5
C10 C13A H13A 109.5
C10 C13A H13B 109.5
H13A C13A H13B 109.5
C10 C13A H13C 109.5
H13A C13A H13C 109.5
H13B C13A H13C 109.5
C10 C11B H11D 109.5
C10 C11B H11E 109.5
H11D C11B H11E 109.5
C10 C11B H11F 109.5
H11D C11B H11F 109.5
H11E C11B H11F 109.5
C10 C12B H12A 109.5
C10 C12B H12B 109.5
H12A C12B H12B 109.5
C10 C12B H12C 109.5
H12A C12B H12C 109.5
H12B C12B H12C 109.5
C10 C13B H13D 109.5
C10 C13B H13E 109.5
H13D C13B H13E 109.5
C10 C13B H13F 109.5
H13D C13B H13F 109.5
H13E C13B H13F 109.5
O17 C14 O18 126.6(8)
O17 C14 C15 118.0(8)
O18 C14 C15 115.4(8)
C16B C15 C18B 120(2)
C16A C15 C18A 117(2)
C16A C15 C14 117.2(15)
C16B C15 C14 109.8(17)
C18B C15 C14 113.8(14)
C18A C15 C14 112.7(14)
C16B C15 C17B 111(2)
C18B C15 C17B 92(2)
C14 C15 C17B 108.0(16)
C16A C15 C17A 103(2)
C18A C15 C17A 101.6(19)
C14 C15 C17A 102.7(17)
C15 C16A H16A 109.5
C15 C16A H16B 109.5
H16A C16A H16B 109.5
C15 C16A H16C 109.5
H16A C16A H16C 109.5
H16B C16A H16C 109.5
C15 C17A H17A 109.5
C15 C17A H17B 109.5
H17A C17A H17B 109.5
C15 C17A H17C 109.5
H17A C17A H17C 109.5
H17B C17A H17C 109.5
C15 C18A H18A 109.5
C15 C18A H18B 109.5
H18A C18A H18B 109.5
C15 C18A H18C 109.5
H18A C18A H18C 109.5
H18B C18A H18C 109.5
C15 C16B H16D 109.5
C15 C16B H16E 109.5
H16D C16B H16E 109.5
C15 C16B H16F 109.5
H16D C16B H16F 109.5
H16E C16B H16F 109.5
C15 C17B H17D 109.5
C15 C17B H17E 109.5
H17D C17B H17E 109.5
C15 C17B H17F 109.5
H17D C17B H17F 109.5
H17E C17B H17F 109.5
C15 C18B H18D 109.5
C15 C18B H18E 109.5
H18D C18B H18E 109.5
C15 C18B H18F 109.5
H18D C18B H18F 109.5
H18E C18B H18F 109.5
O13 C19 O14 127.6(8)
O13 C19 C20 118.2(8)
O14 C19 C20 113.9(8)
C21B C20 C22B 119.5(16)
C22A C20 C21A 114.7(17)
C22A C20 C19 113.7(13)
C21B C20 C19 115.3(12)
C22B C20 C19 106.7(13)
C21A C20 C19 110.9(12)
C22A C20 C23A 100.1(17)
C21A C20 C23A 112.4(16)
C19 C20 C23A 103.9(14)
C21B C20 C23B 106.1(17)
C22B C20 C23B 100.4(16)
C19 C20 C23B 107.3(14)
C20 C21A H21A 109.5
C20 C21A H21B 109.5
H21A C21A H21B 109.5
C20 C21A H21C 109.5
H21A C21A H21C 109.5
H21B C21A H21C 109.5
C20 C22A H22A 109.5
C20 C22A H22B 109.5
H22A C22A H22B 109.5
C20 C22A H22C 109.5
H22A C22A H22C 109.5
H22B C22A H22C 109.5
C20 C23A H23A 109.5
C20 C23A H23B 109.5
H23A C23A H23B 109.5
C20 C23A H23C 109.5
H23A C23A H23C 109.5
H23B C23A H23C 109.5
C20 C21B H21D 109.5
C20 C21B H21E 109.5
H21D C21B H21E 109.5
C20 C21B H21F 109.5
H21D C21B H21F 109.5
H21E C21B H21F 109.5
C20 C22B H22D 109.5
C20 C22B H22E 109.5
H22D C22B H22E 109.5
C20 C22B H22F 109.5
H22D C22B H22F 109.5
H22E C22B H22F 109.5
C20 C23B H23D 109.5
C20 C23B H23E 109.5
H23D C23B H23E 109.5
C20 C23B H23F 109.5
H23D C23B H23F 109.5
H23E C23B H23F 109.5
O5 C24 O6 125.6(9)
O5 C24 C25 116.5(10)
O6 C24 C25 117.9(11)
C27A C25 C26A 113(2)
C28B C25 C26B 137(2)
C27A C25 C24 112.6(16)
C26A C25 C24 106.6(15)
C28B C25 C24 113.1(19)
C26B C25 C24 107.6(15)
C27A C25 C28A 112(2)
C26A C25 C28A 109(2)
C24 C25 C28A 103.4(18)
C28B C25 C27B 91(2)
C26B C25 C27B 91.4(18)
C24 C25 C27B 103.4(16)
C25 C26A H26A 109.5
C25 C26A H26B 109.5
H26A C26A H26B 109.5
C25 C26A H26C 109.5
H26A C26A H26C 109.5
H26B C26A H26C 109.5
C25 C27A H27A 109.5
C25 C27A H27B 109.5
H27A C27A H27B 109.5
C25 C27A H27C 109.5
H27A C27A H27C 109.5
H27B C27A H27C 109.5
C25 C28A H28A 109.5
C25 C28A H28B 109.5
H28A C28A H28B 109.5
C25 C28A H28C 109.5
H28A C28A H28C 109.5
H28B C28A H28C 109.5
C25 C26B H26D 109.5
C25 C26B H26E 109.5
H26D C26B H26E 109.5
C25 C26B H26F 109.5
H26D C26B H26F 109.5
H26E C26B H26F 109.5
C25 C27B H27D 109.5
C25 C27B H27E 109.5
H27D C27B H27E 109.5
C25 C27B H27F 109.5
H27D C27B H27F 109.5
H27E C27B H27F 109.5
C25 C28B H28D 109.5
C25 C28B H28E 109.5
H28D C28B H28E 109.5
C25 C28B H28F 109.5
H28D C28B H28F 109.5
H28E C28B H28F 109.5
O8 C29 O7 124.1(9)
O8 C29 C30 117.0(10)
O7 C29 C30 118.8(10)
C32 C30 C33 112.7(12)
C32 C30 C29 113.1(11)
C33 C30 C29 112.5(9)
C32 C30 C31 110.2(13)
C33 C30 C31 103.6(11)
C29 C30 C31 103.9(10)
C30 C31 H31A 109.5
C30 C31 H31B 109.5
H31A C31 H31B 109.5
C30 C31 H31C 109.5
H31A C31 H31C 109.5
H31B C31 H31C 109.5
C30 C32 H32A 109.5
C30 C32 H32B 109.5
H32A C32 H32B 109.5
C30 C32 H32C 109.5
H32A C32 H32C 109.5
H32B C32 H32C 109.5
C30 C33 H33A 109.5
C30 C33 H33B 109.5
H33A C33 H33B 109.5
C30 C33 H33C 109.5
H33A C33 H33C 109.5
H33B C33 H33C 109.5
O12 C34 O11 125.6(8)
O12 C34 C35B 115.9(11)
O11 C34 C35B 117.3(10)
O12 C34 C35A 114.9(11)
O11 C34 C35A 117.8(10)
C37A C35A C38A 123(2)
C37A C35A C36A 103(3)
C38A C35A C36A 98(3)
C37A C35A C34 115.4(17)
C38A C35A C34 106(2)
C36A C35A C34 110(2)
C35A C36A H36A 109.5
C35A C36A H36B 109.5
H36A C36A H36B 109.5
C35A C36A H36C 109.5
H36A C36A H36C 109.5
H36B C36A H36C 109.5
C35A C37A H37A 109.5
C35A C37A H37B 109.5
H37A C37A H37B 109.5
C35A C37A H37C 109.5
H37A C37A H37C 109.5
H37B C37A H37C 109.5
C35A C38A H38A 109.5
C35A C38A H38B 109.5
H38A C38A H38B 109.5
C35A C38A H38C 109.5
H38A C38A H38C 109.5
H38B C38A H38C 109.5
C37B C35B C38B 105(2)
C37B C35B C34 116.4(17)
C38B C35B C34 110(2)
C37B C35B C36B 129(3)
C38B C35B C36B 99(2)
C34 C35B C36B 95(2)
C35B C36B H36D 109.5
C35B C36B H36E 109.5
H36D C36B H36E 109.5
C35B C36B H36F 109.5
H36D C36B H36F 109.5
H36E C36B H36F 109.5
C35B C37B H37D 109.5
C35B C37B H37E 109.5
H37D C37B H37E 109.5
C35B C37B H37F 109.5
H37D C37B H37F 109.5
H37E C37B H37F 109.5
C35B C38B H38D 109.5
C35B C38B H38E 109.5
H38D C38B H38E 109.5
C35B C38B H38F 109.5
H38D C38B H38F 109.5
H38E C38B H38F 109.5
O10 C39 O9 124.1(9)
O10 C39 C40 120.3(10)
O9 C39 C40 115.6(9)
C43 C40 C41 111.5(11)
C43 C40 C42 108.9(10)
C41 C40 C42 108.9(11)
C43 C40 C39 112.0(9)
C41 C40 C39 105.8(9)
C42 C40 C39 109.7(9)
C40 C41 H41A 109.5
C40 C41 H41B 109.5
H41A C41 H41B 109.5
C40 C41 H41C 109.5
H41A C41 H41C 109.5
H41B C41 H41C 109.5
C40 C42 H42A 109.5
C40 C42 H42B 109.5
H42A C42 H42B 109.5
C40 C42 H42C 109.5
H42A C42 H42C 109.5
H42B C42 H42C 109.5
C40 C43 H43A 109.5
C40 C43 H43B 109.5
H43A C43 H43B 109.5
C40 C43 H43C 109.5
H43A C43 H43C 109.5
H43B C43 H43C 109.5
O3 C44 O4 125.2(9)
O3 C44 C45 116.6(10)
O4 C44 C45 118.1(10)
C46 C45 C48 110.4(15)
C46 C45 C47 106.7(15)
C48 C45 C47 112.7(13)
C46 C45 C44 107.1(10)
C48 C45 C44 109.2(12)
C47 C45 C44 110.5(10)
C45 C46 H46A 109.5
C45 C46 H46B 109.5
H46A C46 H46B 109.5
C45 C46 H46C 109.5
H46A C46 H46C 109.5
H46B C46 H46C 109.5
C45 C47 H47A 109.5
C45 C47 H47B 109.5
H47A C47 H47B 109.5
C45 C47 H47C 109.5
H47A C47 H47C 109.5
H47B C47 H47C 109.5
C45 C48 H48A 109.5
C45 C48 H48B 109.5
H48A C48 H48B 109.5
C45 C48 H48C 109.5
H48A C48 H48C 109.5
H48B C48 H48C 109.5
C8 N1 C4 118.2(8)
C8 N1 Co5 128.0(6)
C4 N1 Co5 113.9(6)
C3 N2 C2 130.0(8)
C3 N2 Co5 116.9(7)
C2 N2 Co5 112.8(5)
Co2 O1 Co1 112.0(3)
Co2 O1 Co3 113.0(3)
Co1 O1 Co3 107.1(2)
Co2 O1 Co4 117.2(3)
Co1 O1 Co4 110.0(3)
Co3 O1 Co4 96.0(2)
C1 O2 Co5 107.7(5)
C1 O2 Co4 111.4(5)
Co5 O2 Co4 115.4(3)
C1 O2 Co3 122.5(5)
Co5 O2 Co3 115.6(2)
Co4 O2 Co3 82.31(17)
C44 O3 Co1 129.3(6)
C44 O4 Co2 129.1(6)
C24 O5 Co2 126.5(7)
C24 O6 Co3 135.9(7)
C29 O7 Co2 123.2(7)
C29 O8 Co4 140.6(6)
C39 O9 Co1 112.2(6)
C39 O10 Co3 130.4(7)
C34 O11 Co1 120.8(6)
C34 O12 Co4 139.6(6)
C19 O13 Co3 130.2(6)
C19 O14 Co5 131.8(6)
C9 O15 Co4 121.5(6)
C9 O16 Co5 129.9(6)
C14 O17 Co4 134.2(6)
C14 O18 Co5 129.2(5)
O1 Co1 O11 116.0(3)
O1 Co1 O9 120.4(3)
O11 Co1 O9 108.6(3)
O1 Co1 O3 108.3(3)
O11 Co1 O3 104.8(3)
O9 Co1 O3 95.8(3)
O1 Co2 O5 114.3(3)
O1 Co2 O7 111.8(3)
O5 Co2 O7 107.1(3)
O1 Co2 O4 109.9(3)
O5 Co2 O4 99.8(3)
O7 Co2 O4 113.3(3)
O1 Co3 O13 157.1(3)
O1 Co3 O6 103.3(3)
O13 Co3 O6 99.6(3)
O1 Co3 O10 92.6(2)
O13 Co3 O10 85.3(3)
O6 Co3 O10 95.1(3)
O1 Co3 O2 84.3(2)
O13 Co3 O2 95.1(2)
O6 Co3 O2 92.0(2)
O10 Co3 O2 172.7(2)
O1 Co3 Co4 42.36(15)
O13 Co3 Co4 123.7(2)
O6 Co3 Co4 119.06(19)
O10 Co3 Co4 125.94(19)
O2 Co3 Co4 48.28(13)
O1 Co4 O17 171.0(3)
O1 Co4 O8 95.5(3)
O17 Co4 O8 92.5(3)
O1 Co4 O12 95.6(2)
O17 Co4 O12 88.3(2)
O8 Co4 O12 92.3(3)
O1 Co4 O15 78.3(2)
O17 Co4 O15 93.4(3)
O8 Co4 O15 171.5(3)
O12 Co4 O15 94.0(3)
O1 Co4 O2 84.6(2)
O17 Co4 O2 90.4(2)
O8 Co4 O2 95.5(2)
O12 Co4 O2 172.2(3)
O15 Co4 O2 78.3(2)
O1 Co4 Co3 41.64(15)
O17 Co4 Co3 130.32(19)
O8 Co4 Co3 115.9(2)
O12 Co4 Co3 127.19(17)
O15 Co4 Co3 55.60(18)
O2 Co4 Co3 49.41(13)
N2 Co5 O18 88.9(3)
N2 Co5 O14 85.2(3)
O18 Co5 O14 167.6(2)
N2 Co5 O16 172.9(3)
O18 Co5 O16 92.9(3)
O14 Co5 O16 91.7(3)
N2 Co5 O2 86.4(3)
O18 Co5 O2 93.1(2)
O14 Co5 O2 97.4(3)
O16 Co5 O2 100.3(2)
N2 Co5 N1 81.9(3)
O18 Co5 N1 85.5(3)
O14 Co5 N1 82.9(3)
O16 Co5 N1 91.3(3)
O2 Co5 N1 168.3(3)

loop_
_geom_bond_atom_site_label_1
_geom_bond_atom_site_label_2
_geom_bond_distance
C1 O2 1.435(10)
C1 C2 1.483(12)
C1 H1A 0.9700
C1 H1B 0.9700
C2 N2 1.458(12)
C2 H2A 0.9700
C2 H2B 0.9700
C3 N2 1.279(11)
C3 C4 1.443(14)
C3 H3 0.9300
C4 N1 1.343(10)
C4 C5 1.359(13)
C5 C6 1.365(15)
C5 H5 0.9300
C6 C7 1.385(13)
C6 H6 0.9300
C7 C8 1.380(12)
C7 H7 0.9300
C8 N1 1.330(12)
C8 H8 0.9300
C9 O15 1.248(11)
C9 O16 1.277(9)
C9 C10 1.534(12)
C10 C11A 1.49(2)
C10 C12B 1.499(18)
C10 C13A 1.510(15)
C10 C11B 1.52(2)
C10 C13B 1.525(15)
C10 C12A 1.535(18)
C11A H11A 0.9600
C11A H11B 0.9600
C11A H11C 0.9600
C12A H12D 0.9600
C12A H12E 0.9600
C12A H12F 0.9600
C13A H13A 0.9600
C13A H13B 0.9600
C13A H13C 0.9600
C11B H11D 0.9600
C11B H11E 0.9600
C11B H11F 0.9600
C12B H12A 0.9600
C12B H12B 0.9600
C12B H12C 0.9600
C13B H13D 0.9600
C13B H13E 0.9600
C13B H13F 0.9600
C14 O17 1.242(9)
C14 O18 1.257(10)
C14 C15 1.560(13)
C15 C16A 1.42(2)
C15 C16B 1.44(2)
C15 C18B 1.47(2)
C15 C18A 1.49(2)
C15 C17B 1.61(2)
C15 C17A 1.62(2)
C16A H16A 0.9600
C16A H16B 0.9600
C16A H16C 0.9600
C17A H17A 0.9600
C17A H17B 0.9600
C17A H17C 0.9600
C18A H18A 0.9600
C18A H18B 0.9600
C18A H18C 0.9600
C16B H16D 0.9600
C16B H16E 0.9600
C16B H16F 0.9600
C17B H17D 0.9600
C17B H17E 0.9600
C17B H17F 0.9600
C18B H18D 0.9600
C18B H18E 0.9600
C18B H18F 0.9600
C19 O13 1.237(10)
C19 O14 1.262(10)
C19 C20 1.554(12)
C20 C22A 1.499(18)
C20 C21B 1.505(17)
C20 C22B 1.506(18)
C20 C21A 1.509(17)
C20 C23A 1.56(2)
C20 C23B 1.57(2)
C21A H21A 0.9600
C21A H21B 0.9600
C21A H21C 0.9600
C22A H22A 0.9600
C22A H22B 0.9600
C22A H22C 0.9600
C23A H23A 0.9600
C23A H23B 0.9600
C23A H23C 0.9600
C21B H21D 0.9600
C21B H21E 0.9600
C21B H21F 0.9600
C22B H22D 0.9600
C22B H22E 0.9600
C22B H22F 0.9600
C23B H23D 0.9600
C23B H23E 0.9600
C23B H23F 0.9600
C24 O5 1.240(12)
C24 O6 1.261(12)
C24 C25 1.558(15)
C25 C27A 1.54(2)
C25 C26A 1.54(2)
C25 C28B 1.55(2)
C25 C26B 1.56(2)
C25 C28A 1.56(2)
C25 C27B 1.57(2)
C26A H26A 0.9600
C26A H26B 0.9600
C26A H26C 0.9600
C27A H27A 0.9600
C27A H27B 0.9600
C27A H27C 0.9600
C28A H28A 0.9600
C28A H28B 0.9600
C28A H28C 0.9600
C26B H26D 0.9600
C26B H26E 0.9600
C26B H26F 0.9600
C27B H27D 0.9600
C27B H27E 0.9600
C27B H27F 0.9600
C28B H28D 0.9600
C28B H28E 0.9600
C28B H28F 0.9600
C29 O8 1.247(11)
C29 O7 1.250(11)
C29 C30 1.508(13)
C30 C32 1.446(17)
C30 C33 1.489(16)
C30 C31 1.560(17)
C31 H31A 0.9600
C31 H31B 0.9600
C31 H31C 0.9600
C32 H32A 0.9600
C32 H32B 0.9600
C32 H32C 0.9600
C33 H33A 0.9600
C33 H33B 0.9600
C33 H33C 0.9600
C34 O12 1.215(10)
C34 O11 1.266(11)
C34 C35B 1.592(17)
C34 C35A 1.608(17)
C35A C37A 1.34(2)
C35A C38A 1.48(3)
C35A C36A 1.57(3)
C36A H36A 0.9600
C36A H36B 0.9600
C36A H36C 0.9600
C37A H37A 0.9600
C37A H37B 0.9600
C37A H37C 0.9600
C38A H38A 0.9600
C38A H38B 0.9600
C38A H38C 0.9600
C35B C37B 1.35(2)
C35B C38B 1.45(3)
C35B C36B 1.60(3)
C36B H36D 0.9600
C36B H36E 0.9600
C36B H36F 0.9600
C37B H37D 0.9600
C37B H37E 0.9600
C37B H37F 0.9600
C38B H38D 0.9600
C38B H38E 0.9600
C38B H38F 0.9600
C39 O10 1.217(10)
C39 O9 1.293(12)
C39 C40 1.531(13)
C40 C43 1.496(14)
C40 C41 1.519(16)
C40 C42 1.525(15)
C41 H41A 0.9600
C41 H41B 0.9600
C41 H41C 0.9600
C42 H42A 0.9600
C42 H42B 0.9600
C42 H42C 0.9600
C43 H43A 0.9600
C43 H43B 0.9600
C43 H43C 0.9600
C44 O3 1.234(11)
C44 O4 1.265(11)
C44 C45 1.553(14)
C45 C46 1.483(18)
C45 C48 1.507(19)
C45 C47 1.530(17)
C46 H46A 0.9600
C46 H46B 0.9600
C46 H46C 0.9600
C47 H47A 0.9600
C47 H47B 0.9600
C47 H47C 0.9600
C48 H48A 0.9600
C48 H48B 0.9600
C48 H48C 0.9600
N1 Co5 1.945(7)
N2 Co5 1.857(7)
O1 Co2 1.894(6)
O1 Co1 1.912(5)
O1 Co3 1.968(5)
O1 Co4 1.995(5)
O2 Co5 1.917(6)
O2 Co4 2.218(5)
O2 Co3 2.257(5)
O3 Co1 2.012(7)
O4 Co2 1.971(6)
O5 Co2 1.942(7)
O6 Co3 2.037(7)
O7 Co2 1.954(7)
O8 Co4 2.072(7)
O9 Co1 1.963(7)
O10 Co3 2.114(6)
O11 Co1 1.960(6)
O12 Co4 2.073(6)
O13 Co3 1.977(6)
O14 Co5 1.899(6)
O15 Co4 2.202(6)
O16 Co5 1.914(5)
O17 Co4 2.001(6)
O18 Co5 1.892(6)
Co3 Co4 2.9450(16)

loop_
_geom_torsion_atom_site_label_1
_geom_torsion_atom_site_label_2
_geom_torsion_atom_site_label_3
_geom_torsion_atom_site_label_4
_geom_torsion
O2 C1 C2 N2 45.5(10)
N2 C3 C4 N1 1.5(12)
N2 C3 C4 C5 -178.7(10)
N1 C4 C5 C6 -1.4(17)
C3 C4 C5 C6 178.8(11)
C4 C5 C6 C7 2.0(19)
C5 C6 C7 C8 -0.4(19)
C6 C7 C8 N1 -2.0(18)
O15 C9 C10 C11A -143.3(15)
O16 C9 C10 C11A 37.0(17)
O15 C9 C10 C12B 128.0(15)
O16 C9 C10 C12B -51.7(17)
O15 C9 C10 C13A -23.6(15)
O16 C9 C10 C13A 156.6(11)
O15 C9 C10 C11B -120.8(15)
O16 C9 C10 C11B 59.4(15)
O15 C9 C10 C13B 5.2(15)
O16 C9 C10 C13B -174.6(11)
O15 C9 C10 C12A 106.2(14)
O16 C9 C10 C12A -73.6(14)
O17 C14 C15 C16A -164.9(18)
O18 C14 C15 C16A 15(2)
O17 C14 C15 C16B -117.1(17)
O18 C14 C15 C16B 62.3(18)
O17 C14 C15 C18B 21(2)
O18 C14 C15 C18B -159.3(16)
O17 C14 C15 C18A -25(2)
O18 C14 C15 C18A 154.3(16)
O17 C14 C15 C17B 121.5(18)
O18 C14 C15 C17B -59(2)
O17 C14 C15 C17A 83.4(17)
O18 C14 C15 C17A -97.1(17)
O13 C19 C20 C22A 35.7(18)
O14 C19 C20 C22A -139.6(15)
O13 C19 C20 C21B -152.6(14)
O14 C19 C20 C21B 32.1(17)
O13 C19 C20 C22B 72.1(16)
O14 C19 C20 C22B -103.2(14)
O13 C19 C20 C21A 166.8(13)
O14 C19 C20 C21A -8.5(15)
O13 C19 C20 C23A -72.2(15)
O14 C19 C20 C23A 112.5(15)
O13 C19 C20 C23B -34.8(17)
O14 C19 C20 C23B 149.9(14)
O5 C24 C25 C27A 178.1(19)
O6 C24 C25 C27A -4(2)
O5 C24 C25 C26A -58.0(17)
O6 C24 C25 C26A 119.6(15)
O5 C24 C25 C28B 36(2)
O6 C24 C25 C28B -146.7(19)
O5 C24 C25 C26B -131.2(16)
O6 C24 C25 C26B 46.3(19)
O5 C24 C25 C28A 57(2)
O6 C24 C25 C28A -125.7(19)
O5 C24 C25 C27B 133.0(17)
O6 C24 C25 C27B -49(2)
O8 C29 C30 C32 172.1(12)
O7 C29 C30 C32 -4.7(16)
O8 C29 C30 C33 43.0(14)
O7 C29 C30 C33 -133.8(12)
O8 C29 C30 C31 -68.4(13)
O7 C29 C30 C31 114.8(12)
O12 C34 C35A C37A -12(3)
O11 C34 C35A C37A -178(2)
O12 C34 C35A C38A -152(2)
O11 C34 C35A C38A 42(3)
O12 C34 C35A C36A 104(2)
O11 C34 C35A C36A -62(2)
O12 C34 C35B C37B -11(3)
O11 C34 C35B C37B 157(2)
O12 C34 C35B C38B -130.3(19)
O11 C34 C35B C38B 38(2)
O12 C34 C35B C36B 128(2)
O11 C34 C35B C36B -64(3)
O10 C39 C40 C43 139.7(11)
O9 C39 C40 C43 -39.1(13)
O10 C39 C40 C41 -98.6(12)
O9 C39 C40 C41 82.5(12)
O10 C39 C40 C42 18.7(13)
O9 C39 C40 C42 -160.2(9)
O3 C44 C45 C46 79.6(16)
O4 C44 C45 C46 -95.9(15)
O3 C44 C45 C48 -40.0(17)
O4 C44 C45 C48 144.5(14)
O3 C44 C45 C47 -164.5(12)
O4 C44 C45 C47 20.0(16)
C7 C8 N1 C4 2.6(16)
C7 C8 N1 Co5 -178.4(9)
C5 C4 N1 C8 -0.8(14)
C3 C4 N1 C8 179.0(9)
C5 C4 N1 Co5 -180.0(8)
C3 C4 N1 Co5 -0.2(10)
C4 C3 N2 C2 171.3(9)
C4 C3 N2 Co5 -2.2(11)
C1 C2 N2 C3 155.4(9)
C1 C2 N2 Co5 -30.9(9)
C2 C1 O2 Co5 -39.5(8)
C2 C1 O2 Co4 -167.0(6)
C2 C1 O2 Co3 98.4(8)
O4 C44 O3 Co1 27.4(16)
C45 C44 O3 Co1 -147.8(8)
O3 C44 O4 Co2 -16.4(16)
C45 C44 O4 Co2 158.7(7)
O6 C24 O5 Co2 13.0(16)
C25 C24 O5 Co2 -169.7(8)
O5 C24 O6 Co3 -7.3(17)
C25 C24 O6 Co3 175.4(8)
O8 C29 O7 Co2 7.8(14)
C30 C29 O7 Co2 -175.7(6)
O7 C29 O8 Co4 22.6(18)
C30 C29 O8 Co4 -154.0(8)
O10 C39 O9 Co1 -14.1(12)
C40 C39 O9 Co1 164.8(6)
O9 C39 O10 Co3 -42.8(14)
C40 C39 O10 Co3 138.5(8)
O12 C34 O11 Co1 8.2(17)
C35B C34 O11 Co1 -158.7(11)
C35A C34 O11 Co1 172.8(11)
O11 C34 O12 Co4 14(2)
C35B C34 O12 Co4 -178.6(11)
C35A C34 O12 Co4 -150.7(11)
O14 C19 O13 Co3 -33.9(15)
C20 C19 O13 Co3 151.6(7)
O13 C19 O14 Co5 -11.0(15)
C20 C19 O14 Co5 163.8(7)
O16 C9 O15 Co4 50.4(12)
C10 C9 O15 Co4 -129.4(7)
O15 C9 O16 Co5 1.2(14)
C10 C9 O16 Co5 -179.0(6)
O18 C14 O17 Co4 27.4(16)
C15 C14 O17 Co4 -153.2(8)
O17 C14 O18 Co5 15.2(15)
C15 C14 O18 Co5 -164.2(7)
Co1 O1 Co2 O5 129.7(3)
Co3 O1 Co2 O5 8.6(4)
Co4 O1 Co2 O5 -101.7(4)
Co1 O1 Co2 O7 -108.4(3)
Co3 O1 Co2 O7 130.5(3)
Co4 O1 Co2 O7 20.2(4)
Co1 O1 Co2 O4 18.4(4)
Co3 O1 Co2 O4 -102.8(3)
Co4 O1 Co2 O4 147.0(3)
C3 N2 Co5 O18 -84.0(7)
C2 N2 Co5 O18 101.4(6)
C3 N2 Co5 O14 85.1(7)
C2 N2 Co5 O14 -89.5(7)
C3 N2 Co5 O2 -177.2(7)
C2 N2 Co5 O2 8.2(6)
C3 N2 Co5 N1 1.6(7)
C2 N2 Co5 N1 -173.0(7)
C14 O18 Co5 N2 -140.0(8)
C14 O18 Co5 O14 158.4(12)
C14 O18 Co5 O16 46.9(8)
C14 O18 Co5 O2 -53.6(8)
C14 O18 Co5 N1 138.0(8)
C19 O14 Co5 N2 132.3(9)
C19 O14 Co5 O18 -165.8(11)
C19 O14 Co5 O16 -54.1(8)
C19 O14 Co5 O2 46.5(8)
C19 O14 Co5 N1 -145.3(9)
